data_7122237
loop_
_publ_author_name
'Zhao, Xiangyu'
'Yang, Dawei'
'Zhang, Yahui'
'Wang, Baomin'
'Qu, Jingping'

_publ_section_title
;
 Terminal alkyne insertion into a thiolate-bridged dirhodium hydride
 complex derived from heterolytic cleavage of H<sub>2</sub>.
;
_journal_issue 79
_journal_name_full 'Chemical communications (Cambridge, England)'
_journal_page_first 11112
_journal_page_last 11115
_journal_paper_doi 10.1039/c8cc05738a
_journal_volume 54
_journal_year 2018
_chemical_formula_sum 'C52 H68 Ir4 S4'
_chemical_formula_weight 1590.10
_space_group_IT_number 2
_space_group_name_Hall '-P 1'
_space_group_name_H-M_alt 'P -1'
_symmetry_cell_setting triclinic
_symmetry_space_group_name_Hall '-P 1'
_symmetry_space_group_name_H-M 'P -1'
_atom_sites_solution_hydrogens geom
_atom_sites_solution_primary direct
_atom_sites_solution_secondary difmap
_audit_creation_method SHELXL-97
_audit_update_record
;
2017-10-07 deposited with the CCDC.
2018-08-17 downloaded from the CCDC.
;
_cell_angle_alpha 79.6888(14)
_cell_angle_beta 77.9010(14)
_cell_angle_gamma 87.8163(14)
_cell_formula_units_Z 2
_cell_length_a 10.7515(5)
_cell_length_b 15.4939(7)
_cell_length_c 16.0369(7)
_cell_measurement_reflns_used 9952
_cell_measurement_temperature 173(2)
_cell_measurement_theta_max 27.52
_cell_measurement_theta_min 2.37
_cell_volume 2569.9(2)
_computing_cell_refinement 'Bruker SAINT'
_computing_data_collection 'Bruker APEX2'
_computing_data_reduction 'Bruker SAINT'
_computing_molecular_graphics 'Bruker SHELXTL'
_computing_publication_material 'Bruker SHELXTL'
_computing_structure_refinement 'SHELXL-2014 (Sheldrick 2014)'
_computing_structure_solution 'SHELXS-97 (Sheldrick 2008)'
_diffrn_ambient_temperature 173(2)
_diffrn_measured_fraction_theta_full 0.996
_diffrn_measured_fraction_theta_max 0.996
_diffrn_measurement_device_type 'Bruker APEX-II CCD'
_diffrn_measurement_method '\f and \w scans'
_diffrn_radiation_type MoK\a
_diffrn_radiation_wavelength 0.71073
_diffrn_reflns_av_R_equivalents 0.0473
_diffrn_reflns_av_sigmaI/netI 0.0371
_diffrn_reflns_limit_h_max 12
_diffrn_reflns_limit_h_min -12
_diffrn_reflns_limit_k_max 18
_diffrn_reflns_limit_k_min -18
_diffrn_reflns_limit_l_max 19
_diffrn_reflns_limit_l_min -19
_diffrn_reflns_number 41132
_diffrn_reflns_theta_full 25.00
_diffrn_reflns_theta_max 25.00
_diffrn_reflns_theta_min 2.04
_diffrn_standards_number 0
_exptl_absorpt_coefficient_mu 10.519
_exptl_absorpt_correction_T_max 0.2533
_exptl_absorpt_correction_T_min 0.1504
_exptl_absorpt_correction_type empirical
_exptl_absorpt_process_details SADABS
_exptl_crystal_colour brown
_exptl_crystal_density_diffrn 2.055
_exptl_crystal_density_method 'not measured'
_exptl_crystal_description block
_exptl_crystal_F_000 1504
_exptl_crystal_size_max 0.29
_exptl_crystal_size_mid 0.20
_exptl_crystal_size_min 0.18
_refine_diff_density_max 2.688
_refine_diff_density_min -4.213
_refine_diff_density_rms 0.384
_refine_ls_extinction_method none
_refine_ls_goodness_of_fit_ref 1.136
_refine_ls_hydrogen_treatment 'riding mode'
_refine_ls_matrix_type full
_refine_ls_number_parameters 541
_refine_ls_number_reflns 9029
_refine_ls_number_restraints 366
_refine_ls_restrained_S_all 1.142
_refine_ls_R_factor_all 0.0475
_refine_ls_R_factor_gt 0.0418
_refine_ls_shift/su_max 0.001
_refine_ls_shift/su_mean 0.000
_refine_ls_structure_factor_coef Fsqd
_refine_ls_weighting_details 'calc w=1/[\s^2^(Fo^2^)+(0.0648P)^2^+24.1708P] where P=(Fo^2^+2Fc^2^)/3'
_refine_ls_weighting_scheme calc
_refine_ls_wR_factor_gt 0.1124
_refine_ls_wR_factor_ref 0.1184
_reflns_number_gt 8099
_reflns_number_total 9029
_reflns_threshold_expression >2sigma(I)
_cod_data_source_file c8cc05738a2.cif
_cod_data_source_block 1_CCDC10
_cod_depositor_comments
;
The following automatic conversions were performed:

'_symmetry_cell_setting' value 'Triclinic' changed to 'triclinic'
according to
/home/data/users/saulius/crontab/automatic-downloads/rss-feeds/RSC/lib/dictionaries/cif_core.dic
dictionary named 'cif_core.dic' version 2.4.2 from 2011-04-26.

Automatic conversion script
Id: cif_fix_values 4973 2017-02-22 13:04:09Z antanas 

 Adding full bibliography for 7122227--7122237.cif.
;
_cod_original_sg_symbol_H-M P-1
_cod_database_code 7122237

loop_
_symmetry_equiv_pos_as_xyz
'x, y, z'
'-x, -y, -z'

loop_
_atom_site_label
_atom_site_type_symbol
_atom_site_fract_x
_atom_site_fract_y
_atom_site_fract_z
_atom_site_U_iso_or_equiv
_atom_site_adp_type
_atom_site_occupancy
_atom_site_symmetry_multiplicity
_atom_site_calc_flag
_atom_site_refinement_flags
Ir1' Ir 0.79912(3) 0.714879(18) 0.300090(17) 0.00723(10) Uani 1 1 d U
Ir2 Ir 0.59613(3) 0.760987(18) -0.182748(17) 0.00752(10) Uani 1 1 d U
Ir2' Ir 0.56754(3) 0.780432(18) 0.319678(17) 0.00716(10) Uani 1 1 d U
Ir1 Ir 0.83312(3) 0.703061(18) -0.200520(18) 0.00805(10) Uani 1 1 d U
S2' S 0.68542(17) 0.75520(12) 0.42876(11) 0.0111(4) Uani 1 1 d U
S1 S 0.77704(17) 0.84995(11) -0.23814(11) 0.0096(4) Uani 1 1 d U
S2 S 0.70655(17) 0.73200(11) -0.07075(11) 0.0094(4) Uani 1 1 d U
S1' S 0.75246(17) 0.86261(11) 0.25499(11) 0.0102(4) Uani 1 1 d U
C26 C 0.7646(7) 0.8381(5) -0.0655(4) 0.0101(14) Uani 1 1 d U
C2 C 0.9598(7) 0.6607(5) -0.3107(5) 0.0118(15) Uani 1 1 d U
C5 C 0.9982(7) 0.6268(5) -0.1734(5) 0.0133(15) Uani 1 1 d U
C12' C 0.4272(7) 0.8105(5) 0.2373(5) 0.0103(14) Uani 1 1 d U
C4' C 0.8292(7) 0.5762(5) 0.2863(4) 0.0107(14) Uani 1 1 d U
C1 C 1.0359(7) 0.6839(5) -0.2541(5) 0.0110(15) Uani 1 1 d U
C5' C 0.9023(8) 0.5987(5) 0.3440(5) 0.0154(16) Uani 1 1 d U
C26' C 0.7565(7) 0.8583(5) 0.4245(5) 0.0130(15) Uani 1 1 d U
C13' C 0.4380(8) 0.7175(5) 0.2594(5) 0.0169(16) Uani 1 1 d U
C3 C 0.8800(7) 0.5889(5) -0.2670(5) 0.0128(15) Uani 1 1 d U
C12 C 0.4514(8) 0.8001(5) -0.2614(5) 0.0179(17) Uani 1 1 d U
C13 C 0.4750(7) 0.7084(5) -0.2576(5) 0.0135(15) Uani 1 1 d U
C25 C 0.7779(8) 0.8628(5) 0.0108(5) 0.0198(17) Uani 1 1 d U
H25A H 0.7530 0.8247 0.0649 0.024 Uiso 1 1 calc R
C3' C 0.8729(8) 0.6320(5) 0.2027(5) 0.0184(17) Uani 1 1 d U
C14' C 0.4068(8) 0.6941(5) 0.3521(5) 0.0166(16) Uani 1 1 d U
C21' C 0.7905(7) 0.9103(5) 0.3407(5) 0.0135(15) Uani 1 1 d U
C21 C 0.8006(7) 0.8931(5) -0.1463(5) 0.0138(15) Uani 1 1 d U
C15' C 0.3674(8) 0.7730(5) 0.3865(5) 0.0165(16) Uani 1 1 d U
C10 C 1.0607(8) 0.6234(6) -0.0962(5) 0.0233(18) Uani 1 1 d U
H10A H 1.1338 0.5836 -0.1014 0.035 Uiso 1 1 calc R
H10B H 0.9991 0.6022 -0.0426 0.035 Uiso 1 1 calc R
H10C H 1.0893 0.6823 -0.0947 0.035 Uiso 1 1 calc R
C14 C 0.4454(7) 0.6676(5) -0.1673(5) 0.0133(15) Uani 1 1 d U
C15 C 0.3982(8) 0.7339(5) -0.1173(5) 0.0171(16) Uani 1 1 d U
C2' C 0.9712(8) 0.6860(5) 0.2115(5) 0.0202(17) Uani 1 1 d U
C7 C 0.9700(8) 0.7040(5) -0.4045(5) 0.0206(17) Uani 1 1 d U
H7A H 1.0338 0.6732 -0.4418 0.031 Uiso 1 1 calc R
H7B H 0.9953 0.7654 -0.4118 0.031 Uiso 1 1 calc R
H7C H 0.8874 0.7013 -0.4207 0.031 Uiso 1 1 calc R
C25' C 0.7845(8) 0.8870(6) 0.4956(6) 0.0234(19) Uani 1 1 d U
H25B H 0.7609 0.8525 0.5517 0.028 Uiso 1 1 calc R
C11 C 0.3999(9) 0.8159(6) -0.1745(5) 0.0204(18) Uani 1 1 d U
C4 C 0.9011(7) 0.5688(5) -0.1793(5) 0.0145(16) Uani 1 1 d U
C22 C 0.8510(9) 0.9744(6) -0.1502(6) 0.0261(19) Uani 1 1 d U
H22A H 0.8758 1.0124 -0.2043 0.031 Uiso 1 1 calc R
C11' C 0.3806(8) 0.8449(5) 0.3167(5) 0.0174(17) Uani 1 1 d U
C8 C 0.7988(8) 0.5381(5) -0.3052(5) 0.0201(17) Uani 1 1 d U
H8A H 0.8493 0.4913 -0.3298 0.030 Uiso 1 1 calc R
H8B H 0.7663 0.5772 -0.3510 0.030 Uiso 1 1 calc R
H8C H 0.7274 0.5124 -0.2601 0.030 Uiso 1 1 calc R
C24 C 0.8282(9) 0.9444(6) 0.0062(6) 0.029(2) Uani 1 1 d U
H24A H 0.8380 0.9630 0.0578 0.034 Uiso 1 1 calc R
C18 C 0.5135(8) 0.6617(6) -0.3332(5) 0.0224(18) Uani 1 1 d U
H18A H 0.4374 0.6466 -0.3522 0.034 Uiso 1 1 calc R
H18B H 0.5598 0.6079 -0.3160 0.034 Uiso 1 1 calc R
H18C H 0.5684 0.6999 -0.3809 0.034 Uiso 1 1 calc R
C19' C 0.3990(9) 0.6032(6) 0.4046(6) 0.030(2) Uani 1 1 d U
H19A H 0.3145 0.5787 0.4098 0.045 Uiso 1 1 calc R
H19B H 0.4138 0.6055 0.4624 0.045 Uiso 1 1 calc R
H19C H 0.4638 0.5659 0.3758 0.045 Uiso 1 1 calc R
C17 C 0.4613(10) 0.8666(6) -0.3418(6) 0.031(2) Uani 1 1 d U
H17A H 0.3808 0.8692 -0.3616 0.046 Uiso 1 1 calc R
H17B H 0.5301 0.8502 -0.3868 0.046 Uiso 1 1 calc R
H17C H 0.4795 0.9241 -0.3299 0.046 Uiso 1 1 calc R
C23 C 0.8652(10) 1.0005(7) -0.0741(6) 0.033(2) Uani 1 1 d U
H23A H 0.9002 1.0565 -0.0764 0.039 Uiso 1 1 calc R
C1' C 0.9933(9) 0.6646(6) 0.2986(5) 0.0215(18) Uani 1 1 d U
C9 C 0.8380(8) 0.4957(6) -0.1113(5) 0.0222(18) Uani 1 1 d U
H9A H 0.8875 0.4417 -0.1159 0.033 Uiso 1 1 calc R
H9B H 0.7520 0.4869 -0.1196 0.033 Uiso 1 1 calc R
H9C H 0.8333 0.5107 -0.0539 0.033 Uiso 1 1 calc R
C17' C 0.4459(9) 0.8637(6) 0.1477(6) 0.029(2) Uani 1 1 d U
H17D H 0.3659 0.8663 0.1272 0.043 Uiso 1 1 calc R
H17E H 0.5117 0.8364 0.1085 0.043 Uiso 1 1 calc R
H17F H 0.4724 0.9233 0.1487 0.043 Uiso 1 1 calc R
C6 C 1.1392(9) 0.7503(6) -0.2764(6) 0.0257(19) Uani 1 1 d U
H6A H 1.2202 0.7228 -0.2983 0.038 Uiso 1 1 calc R
H6B H 1.1452 0.7739 -0.2246 0.038 Uiso 1 1 calc R
H6C H 1.1204 0.7981 -0.3210 0.038 Uiso 1 1 calc R
C9' C 0.7386(9) 0.5032(6) 0.3039(6) 0.0243(19) Uani 1 1 d U
H9'A H 0.7843 0.4498 0.2907 0.036 Uiso 1 1 calc R
H9'B H 0.6751 0.5174 0.2677 0.036 Uiso 1 1 calc R
H9'C H 0.6959 0.4939 0.3651 0.036 Uiso 1 1 calc R
C16' C 0.3386(10) 0.9367(6) 0.3227(6) 0.033(2) Uani 1 1 d U
H16A H 0.2488 0.9430 0.3189 0.050 Uiso 1 1 calc R
H16B H 0.3901 0.9772 0.2752 0.050 Uiso 1 1 calc R
H16C H 0.3491 0.9503 0.3782 0.050 Uiso 1 1 calc R
C22' C 0.8529(9) 0.9878(6) 0.3295(6) 0.031(2) Uani 1 1 d U
H22B H 0.8764 1.0226 0.2735 0.037 Uiso 1 1 calc R
C19 C 0.4502(9) 0.5701(6) -0.1329(6) 0.0247(19) Uani 1 1 d U
H19D H 0.3692 0.5430 -0.1327 0.037 Uiso 1 1 calc R
H19E H 0.4651 0.5609 -0.0737 0.037 Uiso 1 1 calc R
H19F H 0.5195 0.5432 -0.1699 0.037 Uiso 1 1 calc R
C23' C 0.8822(10) 1.0157(7) 0.4024(7) 0.038(2) Uani 1 1 d U
H23B H 0.9267 1.0692 0.3950 0.046 Uiso 1 1 calc R
C20' C 0.3184(10) 0.7793(6) 0.4796(6) 0.031(2) Uani 1 1 d U
H20A H 0.2256 0.7731 0.4935 0.047 Uiso 1 1 calc R
H20B H 0.3414 0.8364 0.4902 0.047 Uiso 1 1 calc R
H20C H 0.3560 0.7324 0.5163 0.047 Uiso 1 1 calc R
C20 C 0.3531(10) 0.7186(7) -0.0214(6) 0.035(2) Uani 1 1 d U
H20D H 0.2613 0.7074 -0.0070 0.052 Uiso 1 1 calc R
H20E H 0.3708 0.7706 0.0011 0.052 Uiso 1 1 calc R
H20F H 0.3975 0.6678 0.0047 0.052 Uiso 1 1 calc R
C18' C 0.4698(9) 0.6562(6) 0.1964(5) 0.0242(19) Uani 1 1 d U
H18D H 0.3917 0.6395 0.1809 0.036 Uiso 1 1 calc R
H18E H 0.5106 0.6036 0.2226 0.036 Uiso 1 1 calc R
H18F H 0.5280 0.6851 0.1442 0.036 Uiso 1 1 calc R
C10' C 0.8871(9) 0.5539(6) 0.4364(6) 0.029(2) Uani 1 1 d U
H10D H 0.9437 0.5028 0.4397 0.044 Uiso 1 1 calc R
H10E H 0.7988 0.5347 0.4588 0.044 Uiso 1 1 calc R
H10F H 0.9090 0.5948 0.4711 0.044 Uiso 1 1 calc R
C24' C 0.8469(10) 0.9658(7) 0.4848(7) 0.037(2) Uani 1 1 d U
H24B H 0.8655 0.9859 0.5334 0.044 Uiso 1 1 calc R
C7' C 1.0462(11) 0.7543(7) 0.1419(7) 0.040(2) Uani 1 1 d U
H7'A H 1.1199 0.7265 0.1097 0.060 Uiso 1 1 calc R
H7'B H 1.0755 0.7997 0.1687 0.060 Uiso 1 1 calc R
H7'C H 0.9920 0.7810 0.1021 0.060 Uiso 1 1 calc R
C8' C 0.8310(9) 0.6252(6) 0.1206(6) 0.030(2) Uani 1 1 d U
H8'A H 0.8835 0.5816 0.0918 0.044 Uiso 1 1 calc R
H8'B H 0.8405 0.6823 0.0822 0.044 Uiso 1 1 calc R
H8'C H 0.7416 0.6071 0.1342 0.044 Uiso 1 1 calc R
C16 C 0.3507(11) 0.9013(7) -0.1509(7) 0.043(3) Uani 1 1 d U
H16D H 0.2606 0.9071 -0.1540 0.065 Uiso 1 1 calc R
H16E H 0.3990 0.9493 -0.1914 0.065 Uiso 1 1 calc R
H16F H 0.3600 0.9035 -0.0919 0.065 Uiso 1 1 calc R
C6' C 1.0919(11) 0.7029(7) 0.3336(7) 0.040(2) Uani 1 1 d U
H6'A H 1.1700 0.6679 0.3250 0.059 Uiso 1 1 calc R
H6'B H 1.0610 0.7028 0.3957 0.059 Uiso 1 1 calc R
H6'C H 1.1098 0.7633 0.3033 0.059 Uiso 1 1 calc R

loop_
_atom_site_aniso_label
_atom_site_aniso_U_11
_atom_site_aniso_U_22
_atom_site_aniso_U_33
_atom_site_aniso_U_23
_atom_site_aniso_U_13
_atom_site_aniso_U_12
Ir1' 0.00264(16) 0.00615(16) 0.01227(16) -0.00075(11) -0.00079(11) -0.00026(11)
Ir2 0.00149(16) 0.00832(16) 0.01344(16) -0.00282(11) -0.00237(11) 0.00007(11)
Ir2' 0.00116(16) 0.00819(16) 0.01227(16) -0.00185(11) -0.00155(11) -0.00074(11)
Ir1 0.00324(16) 0.00629(16) 0.01452(16) -0.00155(11) -0.00196(11) 0.00060(11)
S2' 0.0077(7) 0.0146(7) 0.0109(7) -0.0025(6) -0.0015(6) -0.0016(6)
S1 0.0073(7) 0.0078(7) 0.0132(7) -0.0001(6) -0.0022(6) -0.0001(6)
S2 0.0080(7) 0.0095(7) 0.0111(7) -0.0013(5) -0.0031(6) -0.0005(6)
S1' 0.0086(7) 0.0076(7) 0.0133(7) -0.0002(6) -0.0013(6) -0.0009(6)
C26 0.0100(17) 0.0100(17) 0.0106(16) -0.0026(10) -0.0023(10) -0.0006(10)
C2 0.0117(17) 0.0118(17) 0.0118(17) -0.0025(10) -0.0021(10) 0.0004(10)
C5 0.0128(18) 0.0133(18) 0.0136(17) -0.0023(10) -0.0020(10) 0.0000(10)
C12' 0.0102(17) 0.0106(17) 0.0105(17) -0.0018(10) -0.0026(10) 0.0000(10)
C4' 0.0104(17) 0.0102(17) 0.0114(17) -0.0017(10) -0.0020(10) 0.0000(10)
C1 0.0105(17) 0.0112(17) 0.0112(17) -0.0022(10) -0.0019(10) 0.0007(10)
C5' 0.0151(18) 0.0152(18) 0.0161(18) -0.0028(10) -0.0036(10) 0.0006(10)
C26' 0.0124(17) 0.0133(17) 0.0135(17) -0.0030(10) -0.0027(10) 0.0002(10)
C13' 0.0163(19) 0.0170(18) 0.0177(18) -0.0026(10) -0.0043(10) -0.0004(10)
C3 0.0125(17) 0.0121(17) 0.0136(17) -0.0026(10) -0.0020(10) 0.0003(10)
C12 0.0172(19) 0.0183(19) 0.0182(19) -0.0026(10) -0.0044(10) 0.0000(10)
C13 0.0128(18) 0.0138(18) 0.0139(17) -0.0021(10) -0.0033(10) -0.0004(10)
C25 0.0197(19) 0.0194(19) 0.0203(19) -0.0039(10) -0.0042(10) 0.0003(10)
C3' 0.0181(19) 0.0180(19) 0.0187(19) -0.0035(10) -0.0031(10) 0.0010(10)
C14' 0.0158(19) 0.0168(18) 0.0170(18) -0.0022(10) -0.0036(10) -0.0005(10)
C21' 0.0132(18) 0.0130(18) 0.0143(17) -0.0027(10) -0.0026(10) 0.0002(10)
C21 0.0136(18) 0.0136(18) 0.0143(17) -0.0020(10) -0.0034(10) 0.0003(10)
C15' 0.0156(19) 0.0171(19) 0.0168(18) -0.0031(10) -0.0034(10) -0.0002(10)
C10 0.023(2) 0.024(2) 0.023(2) -0.0037(10) -0.0054(10) 0.0005(10)
C14 0.0129(18) 0.0137(18) 0.0133(17) -0.0024(10) -0.0028(10) -0.0005(10)
C15 0.0165(19) 0.0176(19) 0.0176(18) -0.0037(10) -0.0035(10) -0.0008(10)
C2' 0.0199(19) 0.0195(19) 0.0207(19) -0.0037(10) -0.0033(10) -0.0003(10)
C7 0.020(2) 0.0208(19) 0.0204(19) -0.0034(10) -0.0040(10) 0.0001(10)
C25' 0.023(2) 0.024(2) 0.024(2) -0.0054(10) -0.0051(10) 0.0000(10)
C11 0.021(2) 0.020(2) 0.021(2) -0.0042(10) -0.0050(10) -0.0001(10)
C4 0.0141(18) 0.0141(18) 0.0153(18) -0.0026(10) -0.0028(10) 0.0002(10)
C22 0.026(2) 0.026(2) 0.027(2) -0.0045(10) -0.0057(11) -0.0002(10)
C11' 0.0174(19) 0.0169(19) 0.0182(19) -0.0021(10) -0.0050(10) -0.0001(10)
C8 0.0199(19) 0.0198(19) 0.0210(19) -0.0048(10) -0.0042(10) -0.0002(10)
C24 0.029(2) 0.028(2) 0.029(2) -0.0060(10) -0.0066(11) 0.0000(10)
C18 0.022(2) 0.023(2) 0.022(2) -0.0051(10) -0.0050(10) -0.0003(10)
C19' 0.030(2) 0.030(2) 0.031(2) -0.0043(10) -0.0067(11) -0.0005(10)
C17 0.030(2) 0.031(2) 0.031(2) -0.0044(10) -0.0072(11) -0.0003(10)
C23 0.033(2) 0.032(2) 0.033(2) -0.0062(11) -0.0075(11) -0.0003(10)
C1' 0.021(2) 0.021(2) 0.023(2) -0.0031(10) -0.0051(10) -0.0002(10)
C9 0.022(2) 0.022(2) 0.023(2) -0.0031(10) -0.0039(10) 0.0002(10)
C17' 0.029(2) 0.029(2) 0.029(2) -0.0044(10) -0.0070(11) 0.0000(10)
C6 0.025(2) 0.026(2) 0.026(2) -0.0051(10) -0.0049(10) -0.0005(10)
C9' 0.024(2) 0.024(2) 0.025(2) -0.0039(10) -0.0047(10) 0.0000(10)
C16' 0.033(2) 0.033(2) 0.034(2) -0.0065(11) -0.0071(11) 0.0003(10)
C22' 0.030(2) 0.030(2) 0.032(2) -0.0056(10) -0.0069(11) -0.0002(10)
C19 0.025(2) 0.025(2) 0.025(2) -0.0039(10) -0.0055(10) -0.0005(10)
C23' 0.038(3) 0.038(3) 0.039(3) -0.0076(11) -0.0087(11) -0.0006(10)
C20' 0.031(2) 0.032(2) 0.031(2) -0.0057(11) -0.0061(11) 0.0000(10)
C20 0.034(2) 0.036(2) 0.034(2) -0.0069(11) -0.0065(11) -0.0003(10)
C18' 0.024(2) 0.024(2) 0.025(2) -0.0052(10) -0.0053(10) 0.0000(10)
C10' 0.029(2) 0.029(2) 0.029(2) -0.0043(10) -0.0069(11) 0.0005(10)
C24' 0.037(2) 0.037(2) 0.037(2) -0.0078(11) -0.0081(11) 0.0004(10)
C7' 0.040(3) 0.039(3) 0.040(3) -0.0065(11) -0.0068(11) 0.0004(10)
C8' 0.030(2) 0.030(2) 0.029(2) -0.0057(10) -0.0059(11) 0.0008(10)
C16 0.043(3) 0.043(3) 0.044(3) -0.0086(11) -0.0093(11) 0.0004(10)
C6' 0.039(3) 0.039(3) 0.041(3) -0.0072(11) -0.0084(11) -0.0002(10)

loop_
_atom_type_symbol
_atom_type_description
_atom_type_scat_dispersion_real
_atom_type_scat_dispersion_imag
_atom_type_scat_source
C C 0.0033 0.0016 'International Tables Vol C Tables 4.2.6.8 and 6.1.1.4'
H H 0.0000 0.0000 'International Tables Vol C Tables 4.2.6.8 and 6.1.1.4'
S S 0.1246 0.1234 'International Tables Vol C Tables 4.2.6.8 and 6.1.1.4'
Ir Ir -1.4442 7.9887 'International Tables Vol C Tables 4.2.6.8 and 6.1.1.4'

loop_
_geom_angle_atom_site_label_1
_geom_angle_atom_site_label_2
_geom_angle_atom_site_label_3
_geom_angle
C5' Ir1' C2' 64.0(3)
C5' Ir1' C4' 38.1(3)
C2' Ir1' C4' 63.9(3)
C5' Ir1' C3' 64.1(3)
C2' Ir1' C3' 37.9(3)
C4' Ir1' C3' 38.6(3)
C5' Ir1' C1' 38.2(3)
C2' Ir1' C1' 38.6(3)
C4' Ir1' C1' 64.1(3)
C3' Ir1' C1' 64.2(3)
C5' Ir1' S1' 160.3(2)
C2' Ir1' S1' 106.1(2)
C4' Ir1' S1' 155.28(19)
C3' Ir1' S1' 119.6(2)
C1' Ir1' S1' 123.5(2)
C5' Ir1' S2' 103.7(2)
C2' Ir1' S2' 154.0(2)
C4' Ir1' S2' 121.65(19)
C3' Ir1' S2' 159.3(2)
C1' Ir1' S2' 117.6(2)
S1' Ir1' S2' 77.74(6)
C5' Ir1' Ir2' 140.9(2)
C2' Ir1' Ir2' 147.5(2)
C4' Ir1' Ir2' 119.61(19)
C3' Ir1' Ir2' 122.4(2)
C1' Ir1' Ir2' 173.2(2)
S1' Ir1' Ir2' 55.94(4)
S2' Ir1' Ir2' 55.71(4)
C14 Ir2 C15 38.4(3)
C14 Ir2 C12 64.0(3)
C15 Ir2 C12 63.6(3)
C14 Ir2 C13 38.6(3)
C15 Ir2 C13 63.9(3)
C12 Ir2 C13 37.7(3)
C14 Ir2 C11 63.7(3)
C15 Ir2 C11 37.7(3)
C12 Ir2 C11 38.1(3)
C13 Ir2 C11 63.4(3)
C14 Ir2 S2 112.2(2)
C15 Ir2 S2 103.6(2)
C12 Ir2 S2 164.4(2)
C13 Ir2 S2 146.9(2)
C11 Ir2 S2 126.4(2)
C14 Ir2 S1 163.6(2)
C15 Ir2 S1 154.7(2)
C12 Ir2 S1 109.7(2)
C13 Ir2 S1 127.1(2)
C11 Ir2 S1 121.7(2)
S2 Ir2 S1 77.84(6)
C14 Ir2 Ir1 118.5(2)
C15 Ir2 Ir1 145.6(2)
C12 Ir2 Ir1 139.7(2)
C13 Ir2 Ir1 116.5(2)
C11 Ir2 Ir1 176.7(2)
S2 Ir2 Ir1 55.80(4)
S1 Ir2 Ir1 55.45(4)
C14' Ir2' C12' 64.6(3)
C14' Ir2' C15' 38.9(3)
C12' Ir2' C15' 63.8(3)
C14' Ir2' C13' 38.6(3)
C12' Ir2' C13' 37.9(3)
C15' Ir2' C13' 63.9(3)
C14' Ir2' C11' 64.4(3)
C12' Ir2' C11' 38.5(3)
C15' Ir2' C11' 37.5(3)
C13' Ir2' C11' 63.8(3)
C14' Ir2' S2' 110.4(2)
C12' Ir2' S2' 168.89(19)
C15' Ir2' S2' 105.8(2)
C13' Ir2' S2' 143.1(2)
C11' Ir2' S2' 130.7(2)
C14' Ir2' S1' 167.1(2)
C12' Ir2' S1' 109.1(2)
C15' Ir2' S1' 150.4(2)
C13' Ir2' S1' 129.6(2)
C11' Ir2' S1' 118.4(2)
S2' Ir2' S1' 77.75(6)
C14' Ir2' Ir1' 119.8(2)
C12' Ir2' Ir1' 135.15(19)
C15' Ir2' Ir1' 150.0(2)
C13' Ir2' Ir1' 114.5(2)
C11' Ir2' Ir1' 171.8(2)
S2' Ir2' Ir1' 55.88(4)
S1' Ir2' Ir1' 55.79(4)
C4 Ir1 C2 63.9(3)
C4 Ir1 C5 38.5(3)
C2 Ir1 C5 63.5(3)
C4 Ir1 C1 64.4(3)
C2 Ir1 C1 38.4(3)
C5 Ir1 C1 37.9(3)
C4 Ir1 C3 38.6(3)
C2 Ir1 C3 37.6(3)
C5 Ir1 C3 63.9(3)
C1 Ir1 C3 64.0(3)
C4 Ir1 S1 173.5(2)
C2 Ir1 S1 109.7(2)
C5 Ir1 S1 138.8(2)
C1 Ir1 S1 110.0(2)
C3 Ir1 S1 136.83(19)
C4 Ir1 S2 108.6(2)
C2 Ir1 S2 172.3(2)
C5 Ir1 S2 109.6(2)
C1 Ir1 S2 137.85(19)
C3 Ir1 S2 137.4(2)
S1 Ir1 S2 77.71(6)
C4 Ir1 Ir2 128.8(2)
C2 Ir1 Ir2 130.54(19)
C5 Ir1 Ir2 160.1(2)
C1 Ir1 Ir2 161.90(19)
C3 Ir1 Ir2 116.9(2)
S1 Ir1 Ir2 55.84(4)
S2 Ir1 Ir2 55.16(4)
C26' S2' Ir2' 104.7(3)
C26' S2' Ir1' 101.0(3)
Ir2' S2' Ir1' 68.41(5)
C21 S1 Ir1 101.0(3)
C21 S1 Ir2 103.5(3)
Ir1 S1 Ir2 68.71(5)
C26 S2 Ir2 103.8(2)
C26 S2 Ir1 101.7(2)
Ir2 S2 Ir1 69.04(5)
C21' S1' Ir1' 100.6(3)
C21' S1' Ir2' 104.6(3)
Ir1' S1' Ir2' 68.28(5)
C25 C26 C21 122.2(7)
C25 C26 S2 123.4(6)
C21 C26 S2 114.4(5)
C3 C2 C1 109.8(6)
C3 C2 C7 125.6(7)
C1 C2 C7 124.5(7)
C3 C2 Ir1 72.5(4)
C1 C2 Ir1 71.5(4)
C7 C2 Ir1 125.0(5)
C1 C5 C4 109.5(6)
C1 C5 C10 124.5(7)
C4 C5 C10 125.9(7)
C1 C5 Ir1 72.1(4)
C4 C5 Ir1 70.8(4)
C10 C5 Ir1 127.6(5)
C13' C12' C11' 108.1(6)
C13' C12' C17' 126.7(7)
C11' C12' C17' 124.9(7)
C13' C12' Ir2' 71.3(4)
C11' C12' Ir2' 71.6(4)
C17' C12' Ir2' 127.9(6)
C5' C4' C3' 107.1(6)
C5' C4' C9' 126.8(7)
C3' C4' C9' 125.7(7)
C5' C4' Ir1' 69.4(4)
C3' C4' Ir1' 70.6(4)
C9' C4' Ir1' 130.8(6)
C5 C1 C2 106.3(6)
C5 C1 C6 126.4(7)
C2 C1 C6 127.2(7)
C5 C1 Ir1 70.0(4)
C2 C1 Ir1 70.0(4)
C6 C1 Ir1 127.6(6)
C4' C5' C1' 109.7(7)
C4' C5' C10' 123.1(7)
C1' C5' C10' 127.1(7)
C4' C5' Ir1' 72.4(4)
C1' C5' Ir1' 72.1(5)
C10' C5' Ir1' 124.8(6)
C25' C26' C21' 120.2(7)
C25' C26' S2' 124.3(6)
C21' C26' S2' 115.5(5)
C12' C13' C14' 108.0(7)
C12' C13' C18' 125.4(7)
C14' C13' C18' 126.6(7)
C12' C13' Ir2' 70.8(4)
C14' C13' Ir2' 68.7(4)
C18' C13' Ir2' 128.4(6)
C2 C3 C4 107.0(6)
C2 C3 C8 126.9(7)
C4 C3 C8 125.9(7)
C2 C3 Ir1 69.9(4)
C4 C3 Ir1 69.1(4)
C8 C3 Ir1 130.2(6)
C13 C12 C11 108.6(7)
C13 C12 C17 125.7(7)
C11 C12 C17 125.2(8)
C13 C12 Ir2 71.5(4)
C11 C12 Ir2 72.0(5)
C17 C12 Ir2 128.6(6)
C12 C13 C14 107.3(6)
C12 C13 C18 126.5(7)
C14 C13 C18 126.0(7)
C12 C13 Ir2 70.8(4)
C14 C13 Ir2 68.8(4)
C18 C13 Ir2 129.1(6)
C26 C25 C24 118.0(8)
C2' C3' C4' 107.4(7)
C2' C3' C8' 126.8(8)
C4' C3' C8' 125.4(7)
C2' C3' Ir1' 69.9(5)
C4' C3' Ir1' 70.9(4)
C8' C3' Ir1' 129.9(6)
C15' C14' C13' 107.6(7)
C15' C14' C19' 125.0(7)
C13' C14' C19' 126.9(7)
C15' C14' Ir2' 72.3(5)
C13' C14' Ir2' 72.7(5)
C19' C14' Ir2' 126.5(6)
C22' C21' C26' 120.1(7)
C22' C21' S1' 125.0(6)
C26' C21' S1' 114.8(6)
C22 C21 C26 119.3(7)
C22 C21 S1 124.7(6)
C26 C21 S1 116.0(6)
C11' C15' C14' 108.6(7)
C11' C15' C20' 124.9(8)
C14' C15' C20' 126.4(7)
C11' C15' Ir2' 72.2(5)
C14' C15' Ir2' 68.8(5)
C20' C15' Ir2' 125.7(6)
C15 C14 C13 108.1(7)
C15 C14 C19 125.9(7)
C13 C14 C19 125.7(7)
C15 C14 Ir2 71.8(4)
C13 C14 Ir2 72.6(4)
C19 C14 Ir2 126.2(6)
C14 C15 C11 108.6(7)
C14 C15 C20 125.1(8)
C11 C15 C20 126.2(8)
C14 C15 Ir2 69.8(4)
C11 C15 Ir2 72.9(5)
C20 C15 Ir2 123.9(6)
C3' C2' C1' 109.5(7)
C3' C2' C7' 126.9(8)
C1' C2' C7' 123.6(8)
C3' C2' Ir1' 72.2(5)
C1' C2' Ir1' 71.7(5)
C7' C2' Ir1' 123.6(6)
C24' C25' C26' 119.9(8)
C15 C11 C12 107.3(7)
C15 C11 C16 126.8(8)
C12 C11 C16 125.8(8)
C15 C11 Ir2 69.5(5)
C12 C11 Ir2 69.9(5)
C16 C11 Ir2 128.7(7)
C5 C4 C3 107.3(6)
C5 C4 C9 127.7(7)
C3 C4 C9 124.8(7)
C5 C4 Ir1 70.8(4)
C3 C4 Ir1 72.3(4)
C9 C4 Ir1 125.7(6)
C21 C22 C23 119.4(8)
C15' C11' C12' 107.5(7)
C15' C11' C16' 126.0(8)
C12' C11' C16' 126.1(7)
C15' C11' Ir2' 70.3(5)
C12' C11' Ir2' 69.9(4)
C16' C11' Ir2' 131.0(6)
C25 C24 C23 120.7(9)
C22 C23 C24 120.4(9)
C5' C1' C2' 106.3(7)
C5' C1' C6' 126.9(8)
C2' C1' C6' 126.8(8)
C5' C1' Ir1' 69.7(5)
C2' C1' Ir1' 69.7(5)
C6' C1' Ir1' 125.8(7)
C21' C22' C23' 119.1(9)
C24' C23' C22' 120.9(10)
C25' C24' C23' 119.7(10)

loop_
_geom_bond_atom_site_label_1
_geom_bond_atom_site_label_2
_geom_bond_distance
Ir1' C5' 2.165(8)
Ir1' C2' 2.170(8)
Ir1' C4' 2.205(7)
Ir1' C3' 2.200(8)
Ir1' C1' 2.197(9)
Ir1' S1' 2.3422(18)
Ir1' S2' 2.3427(18)
Ir1' Ir2' 2.6312(4)
Ir2 C14 2.160(8)
Ir2 C15 2.187(8)
Ir2 C12 2.203(8)
Ir2 C13 2.211(7)
Ir2 C11 2.231(9)
Ir2 S2 2.3241(17)
Ir2 S1 2.3482(18)
Ir2 Ir1 2.6441(4)
Ir2' C14' 2.144(8)
Ir2' C12' 2.191(7)
Ir2' C15' 2.191(8)
Ir2' C13' 2.199(8)
Ir2' C11' 2.215(9)
Ir2' S2' 2.3379(18)
Ir2' S1' 2.3463(18)
Ir1 C4 2.171(8)
Ir1 C2 2.179(7)
Ir1 C5 2.171(8)
Ir1 C1 2.199(7)
Ir1 C3 2.214(7)
Ir1 S1 2.3374(18)
Ir1 S2 2.3418(18)
S2' C26' 1.782(8)
S1 C21 1.790(8)
S2 C26 1.802(7)
S1' C21' 1.795(8)
C26 C25 1.382(11)
C26 C21 1.405(10)
C2 C3 1.416(10)
C2 C1 1.441(10)
C2 C7 1.517(10)
C5 C1 1.421(10)
C5 C4 1.431(11)
C5 C10 1.521(11)
C12' C13' 1.427(11)
C12' C11' 1.453(11)
C12' C17' 1.501(11)
C4' C5' 1.427(10)
C4' C3' 1.455(10)
C4' C9' 1.470(11)
C1 C6 1.486(11)
C5' C1' 1.429(12)
C5' C10' 1.498(11)
C26' C25' 1.387(11)
C26' C21' 1.420(10)
C13' C14' 1.437(11)
C13' C18' 1.487(11)
C3 C4 1.448(10)
C3 C8 1.485(11)
C12 C13 1.426(11)
C12 C11 1.447(11)
C12 C17 1.487(12)
C13 C14 1.447(10)
C13 C18 1.498(11)
C25 C24 1.377(12)
C3' C2' 1.418(12)
C3' C8' 1.499(12)
C14' C15' 1.443(11)
C14' C19' 1.502(12)
C21' C22' 1.363(12)
C21 C22 1.377(12)
C15' C11' 1.418(11)
C15' C20' 1.496(12)
C14 C15 1.429(11)
C14 C19 1.516(11)
C15 C11 1.426(12)
C15 C20 1.491(12)
C2' C1' 1.444(12)
C2' C7' 1.511(13)
C25' C24' 1.381(13)
C11 C16 1.488(14)
C4 C9 1.495(11)
C22 C23 1.390(13)
C11' C16' 1.490(12)
C24 C23 1.409(13)
C1' C6' 1.487(13)
C22' C23' 1.413(14)
C23' C24' 1.391(14)
